data_7121068
loop_
_publ_author_name
'Pe\~nas-Defrutos, M N'
'Bartolom\'e, C'
'Garc\'ia-Melchor, M'
'Espinet, P.'

_publ_section_title
;
 Hidden aryl-exchange processes in stable 16e Rh<sup>III</sup>
 [RhCp*Ar<sub>2</sub>] complexes, and their unexpected transmetalation
 mechanism.
;
_journal_issue 8
_journal_name_full 'Chemical communications (Cambridge, England)'
_journal_page_first 984
_journal_page_last 987
_journal_paper_doi 10.1039/c7cc09352g
_journal_volume 54
_journal_year 2018
_chemical_formula_moiety 'C32 H32 Cl4 F6 O2 Rh2'
_chemical_formula_sum 'C32 H32 Cl4 F6 O2 Rh2'
_chemical_formula_weight 910.19
_space_group_crystal_system triclinic
_space_group_IT_number 2
_space_group_name_Hall '-P 1'
_space_group_name_H-M_alt 'P -1'
_symmetry_space_group_name_Hall '-P 1'
_symmetry_space_group_name_H-M 'P -1'
_atom_sites_solution_hydrogens mixed
_atom_sites_solution_primary direct
_audit_creation_date 2017-10-27
_audit_creation_method
;
Olex2 1.2-alpha
(compiled 2017.08.10 svn.r3458 for OlexSys, GUI svn.r5381)
;
_audit_update_record
;
2017-12-02 deposited with the CCDC.
2018-01-02 downloaded from the CCDC.
;
_cell_angle_alpha 89.827(6)
_cell_angle_beta 70.323(7)
_cell_angle_gamma 65.775(8)
_cell_formula_units_Z 2
_cell_length_a 11.1207(9)
_cell_length_b 11.2919(8)
_cell_length_c 16.0905(10)
_cell_measurement_reflns_used 5411
_cell_measurement_temperature 294
_cell_measurement_theta_max 28.4480
_cell_measurement_theta_min 2.2080
_cell_volume 1713.4(3)
_computing_cell_refinement
;
CrysAlisPro, Agilent Technologies,
Version 1.171.37.35 (release 13-08-2014 CrysAlis171 .NET)
(compiled Aug 13 2014,18:06:01)
;
_computing_data_collection
;
CrysAlisPro, Agilent Technologies,
Version 1.171.37.35 (release 13-08-2014 CrysAlis171 .NET)
(compiled Aug 13 2014,18:06:01)
;
_computing_data_reduction
;
CrysAlisPro, Agilent Technologies,
Version 1.171.37.35 (release 13-08-2014 CrysAlis171 .NET)
(compiled Aug 13 2014,18:06:01)
;
_computing_molecular_graphics 'Olex2 (Dolomanov et al., 2009)'
_computing_publication_material 'Olex2 (Dolomanov et al., 2009)'
_computing_structure_refinement 'ShelXL (Sheldrick, 2015)'
_computing_structure_solution 'SIR2004 (Burla et al., 2007)'
_diffrn_ambient_temperature 294
_diffrn_detector 'CCD plate'
_diffrn_detector_area_resol_mean 10.4757
_diffrn_detector_type Atlas
_diffrn_measured_fraction_theta_full 0.991
_diffrn_measured_fraction_theta_max 0.812
_diffrn_measurement_details
;
#__ type_ start__ end____ width___ exp.time_
  1 omega  -35.00   57.00   1.0000    7.1750
omega____ theta____ kappa____ phi______ frames
    -       -9.9495   57.0000  -30.0000 92

#__ type_ start__ end____ width___ exp.time_
  2 omega  -80.00   15.00   1.0000    7.1750
omega____ theta____ kappa____ phi______ frames
    -       -9.9495  -57.0000 -180.0000 95

#__ type_ start__ end____ width___ exp.time_
  3 omega   34.00  100.00   1.0000    7.1750
omega____ theta____ kappa____ phi______ frames
    -       11.9027  179.0000 -180.0000 66
;
_diffrn_measurement_device 'four-circle diffractometer'
_diffrn_measurement_device_type 'SuperNova, Dual, Cu at zero, Atlas'
_diffrn_measurement_method '\w scans'
_diffrn_orient_matrix_UB_11 0.0403655000
_diffrn_orient_matrix_UB_12 -0.0686786000
_diffrn_orient_matrix_UB_13 -0.0036834000
_diffrn_orient_matrix_UB_21 -0.0581937000
_diffrn_orient_matrix_UB_22 -0.0108541000
_diffrn_orient_matrix_UB_23 -0.0005830000
_diffrn_orient_matrix_UB_31 0.0253287000
_diffrn_orient_matrix_UB_32 -0.0055258000
_diffrn_orient_matrix_UB_33 -0.0472597000
_diffrn_radiation_monochromator mirror
_diffrn_radiation_probe x-ray
_diffrn_radiation_type MoK\a
_diffrn_radiation_wavelength 0.71073
_diffrn_reflns_av_R_equivalents 0.0251
_diffrn_reflns_av_unetI/netI 0.0548
_diffrn_reflns_Laue_measured_fraction_full 0.991
_diffrn_reflns_Laue_measured_fraction_max 0.812
_diffrn_reflns_limit_h_max 15
_diffrn_reflns_limit_h_min -15
_diffrn_reflns_limit_k_max 11
_diffrn_reflns_limit_k_min -15
_diffrn_reflns_limit_l_max 20
_diffrn_reflns_limit_l_min -21
_diffrn_reflns_number 12210
_diffrn_reflns_point_group_measured_fraction_full 0.991
_diffrn_reflns_point_group_measured_fraction_max 0.812
_diffrn_reflns_theta_full 26.000
_diffrn_reflns_theta_max 29.591
_diffrn_reflns_theta_min 2.087
_diffrn_source 'SuperNova (Mo) X-ray Source'
_exptl_absorpt_coefficient_mu 1.337
_exptl_absorpt_correction_T_max 0.908
_exptl_absorpt_correction_T_min 0.714
_exptl_absorpt_correction_type gaussian
_exptl_absorpt_process_details
;
CrysAlisPro, Agilent Technologies,
Version 1.171.37.35 (release 13-08-2014 CrysAlis171 .NET)
(compiled Aug 13 2014,18:06:01)
Numerical absorption correction based on gaussian integration over
            a multifaceted crystal model
Empirical absorption correction using spherical harmonics,
 implemented in SCALE3 ABSPACK scaling algorithm.
;
_exptl_crystal_colour red
_exptl_crystal_colour_primary red
_exptl_crystal_density_diffrn 1.764
_exptl_crystal_description prism
_exptl_crystal_F_000 904
_exptl_crystal_size_max 0.3352
_exptl_crystal_size_mid 0.1289
_exptl_crystal_size_min 0.0865
_refine_diff_density_max 0.540
_refine_diff_density_min -0.855
_refine_diff_density_rms 0.091
_refine_ls_extinction_method none
_refine_ls_goodness_of_fit_ref 1.072
_refine_ls_hydrogen_treatment mixed
_refine_ls_matrix_type full
_refine_ls_number_parameters 433
_refine_ls_number_reflns 7832
_refine_ls_number_restraints 2
_refine_ls_restrained_S_all 1.073
_refine_ls_R_factor_all 0.0562
_refine_ls_R_factor_gt 0.0373
_refine_ls_shift/su_max 0.001
_refine_ls_shift/su_mean 0.000
_refine_ls_structure_factor_coef Fsqd
_refine_ls_weighting_details 'w=1/[\s^2^(Fo^2^)+(0.0285P)^2^] where P=(Fo^2^+2Fc^2^)/3'
_refine_ls_weighting_scheme calc
_refine_ls_wR_factor_gt 0.0728
_refine_ls_wR_factor_ref 0.0858
_reflns_Friedel_coverage 0.000
_reflns_number_gt 6014
_reflns_number_total 7832
_reflns_threshold_expression 'I > 2\s(I)'
_cod_data_source_file c7cc09352g2.cif
_cod_data_source_block 6
_cod_depositor_comments 'Adding full bibliography for 7121066--7121070.cif.'
_cod_original_cell_volume 1713.4(2)
_cod_database_code 7121068
_shelx_shelxl_version_number 2014/7
_chemical_oxdiff_formula 'C32 H32 Cl4 F6 O2 Rh2'
_shelx_space_group_comment
;
The symmetry employed for this shelxl refinement is uniquely defined
by the following loop, which should always be used as a source of
symmetry information in preference to the above space-group names.
They are only intended as comments.
;
_reflns_odcompleteness_completeness 98.87
_reflns_odcompleteness_iscentric 1
_reflns_odcompleteness_theta 26.32
_olex2_refinement_description
;
1. Fixed Uiso
 At 1.5 times of:
  All C(H,H,H) groups
2. Restrained distances
 H2-O2
 1 with sigma of 0.02
 H1-O1
 1 with sigma of 0.02
3.a Idealised Me refined as rotating group:
 C40(H40A,H40B,H40C), C38(H38A,H38B,H38C), C39(H39A,H39B,H39C), C37(H37A,H37B,
 H37C), C36(H36A,H36B,H36C), C60(H60A,H60B,H60C), C56(H56A,H56B,H56C), C58(H58A,
 H58B,H58C), C57(H57A,H57B,H57C), C59(H59A,H59B,H59C)
;
_olex2_submission_special_instructions 'No special instructions were received'

loop_
_space_group_symop_operation_xyz
'x, y, z'
'-x, -y, -z'

loop_
_atom_site_label
_atom_site_type_symbol
_atom_site_fract_x
_atom_site_fract_y
_atom_site_fract_z
_atom_site_U_iso_or_equiv
_atom_site_adp_type
_atom_site_occupancy
_atom_site_site_symmetry_order
_atom_site_calc_flag
_atom_site_refinement_flags_posn
Rh1 Rh 0.13812(3) 0.42586(2) 0.73856(2) 0.03216(8) Uani 1 1 d .
Rh2 Rh 0.35803(3) 0.55083(3) 0.74538(2) 0.03275(9) Uani 1 1 d .
Cl3 Cl 0.11908(18) 0.98384(13) 0.57399(9) 0.0870(4) Uani 1 1 d .
Cl4 Cl -0.13759(15) 1.03326(12) 0.92921(9) 0.0862(4) Uani 1 1 d .
F6 F 0.0868(3) 0.7712(2) 0.90524(13) 0.0605(7) Uani 1 1 d .
O1 O 0.2112(3) 0.4874(2) 0.82740(15) 0.0356(5) Uani 1 1 d D
O2 O 0.2974(3) 0.4745(2) 0.65484(14) 0.0363(6) Uani 1 1 d D
F5 F -0.0943(3) 1.1113(2) 0.7516(2) 0.0856(9) Uani 1 1 d .
C21 C 0.2057(4) 0.7381(3) 0.7503(2) 0.0364(8) Uani 1 1 d .
C26 C 0.0979(4) 0.8171(3) 0.8265(2) 0.0445(9) Uani 1 1 d .
C25 C -0.0036(5) 0.9424(4) 0.8301(3) 0.0529(11) Uani 1 1 d .
C24 C 0.0060(5) 0.9917(4) 0.7508(3) 0.0574(12) Uani 1 1 d .
C23 C 0.1115(5) 0.9199(4) 0.6721(3) 0.0529(11) Uani 1 1 d .
F4 F 0.3105(3) 0.7283(2) 0.59462(14) 0.0620(7) Uani 1 1 d .
C22 C 0.2068(5) 0.7966(4) 0.6747(3) 0.0451(9) Uani 1 1 d .
Cl2 Cl -0.36338(14) 0.84538(11) 0.97759(8) 0.0745(4) Uani 1 1 d .
F3 F -0.1046(2) 0.6043(2) 0.91714(13) 0.0530(6) Uani 1 1 d .
F1 F 0.0385(3) 0.6466(2) 0.61216(13) 0.0552(6) Uani 1 1 d .
F2 F -0.3794(3) 0.9736(2) 0.82040(17) 0.0727(8) Uani 1 1 d .
C16 C -0.1225(4) 0.6699(3) 0.8478(2) 0.0391(8) Uani 1 1 d .
C12 C -0.0526(4) 0.6906(3) 0.6988(2) 0.0389(9) Uani 1 1 d .
C11 C -0.0224(4) 0.6137(3) 0.7628(2) 0.0356(8) Uani 1 1 d .
C15 C -0.2434(4) 0.7879(4) 0.8700(2) 0.0442(9) Uani 1 1 d .
C13 C -0.1687(4) 0.8099(3) 0.7155(3) 0.0440(9) Uani 1 1 d .
C14 C -0.2633(4) 0.8572(3) 0.8018(3) 0.0466(10) Uani 1 1 d .
Cl1 Cl -0.19840(15) 0.89868(11) 0.63107(8) 0.0721(4) Uani 1 1 d .
C34 C 0.0776(6) 0.3167(4) 0.6679(3) 0.0619(14) Uani 1 1 d .
C32 C 0.2225(5) 0.2137(4) 0.7429(3) 0.0550(12) Uani 1 1 d .
C31 C 0.0819(5) 0.2810(4) 0.8056(3) 0.0553(11) Uani 1 1 d .
C40 C -0.1672(6) 0.4122(5) 0.7983(5) 0.125(3) Uani 1 1 d .
H40A H -0.1970 0.4631 0.8552 0.187 Uiso 1 1 calc GR
H40B H -0.2061 0.3493 0.8059 0.187 Uiso 1 1 calc GR
H40C H -0.2001 0.4695 0.7586 0.187 Uiso 1 1 calc GR
C38 C 0.3464(8) 0.1840(6) 0.5715(4) 0.128(3) Uani 1 1 d .
H38A H 0.3680 0.2555 0.5510 0.192 Uiso 1 1 calc GR
H38B H 0.3263 0.1468 0.5273 0.192 Uiso 1 1 calc GR
H38C H 0.4262 0.1179 0.5815 0.192 Uiso 1 1 calc GR
C39 C 0.0250(8) 0.3571(6) 0.5916(4) 0.134(3) Uani 1 1 d .
H39A H -0.0468 0.4463 0.6080 0.201 Uiso 1 1 calc GR
H39B H -0.0141 0.3003 0.5798 0.201 Uiso 1 1 calc GR
H39C H 0.1027 0.3502 0.5390 0.201 Uiso 1 1 calc GR
C33 C 0.2189(5) 0.2341(4) 0.6578(3) 0.0582(12) Uani 1 1 d .
C35 C -0.0073(5) 0.3408(4) 0.7593(4) 0.0597(12) Uani 1 1 d .
C37 C 0.3502(7) 0.1316(5) 0.7660(5) 0.118(3) Uani 1 1 d .
H37A H 0.4324 0.0922 0.7121 0.177 Uiso 1 1 calc GR
H37B H 0.3342 0.0639 0.7975 0.177 Uiso 1 1 calc GR
H37C H 0.3650 0.1867 0.8031 0.177 Uiso 1 1 calc GR
C36 C 0.0381(8) 0.2818(6) 0.9044(3) 0.114(2) Uani 1 1 d .
H36A H 0.1006 0.3007 0.9254 0.171 Uiso 1 1 calc GR
H36B H 0.0430 0.1973 0.9175 0.171 Uiso 1 1 calc GR
H36C H -0.0573 0.3481 0.9338 0.171 Uiso 1 1 calc GR
C51 C 0.5212(4) 0.4307(4) 0.7968(3) 0.0521(10) Uani 1 1 d .
C55 C 0.5785(4) 0.3994(4) 0.7048(3) 0.0505(10) Uani 1 1 d .
C54 C 0.5724(4) 0.5125(4) 0.6667(3) 0.0486(10) Uani 1 1 d .
C52 C 0.4767(5) 0.5688(5) 0.8191(3) 0.0581(12) Uani 1 1 d .
C53 C 0.5169(5) 0.6172(4) 0.7357(3) 0.0560(11) Uani 1 1 d .
C60 C 0.6399(6) 0.2643(5) 0.6502(4) 0.100(2) Uani 1 1 d .
H60A H 0.6377 0.2007 0.6897 0.150 Uiso 1 1 calc GR
H60B H 0.7361 0.2404 0.6114 0.150 Uiso 1 1 calc GR
H60C H 0.5846 0.2664 0.6150 0.150 Uiso 1 1 calc GR
C56 C 0.5025(6) 0.3405(6) 0.8633(4) 0.108(2) Uani 1 1 d .
H56A H 0.4083 0.3817 0.9077 0.163 Uiso 1 1 calc GR
H56B H 0.5704 0.3222 0.8915 0.163 Uiso 1 1 calc GR
H56C H 0.5167 0.2598 0.8332 0.163 Uiso 1 1 calc GR
C58 C 0.5045(7) 0.7530(5) 0.7265(5) 0.117(2) Uani 1 1 d .
H58A H 0.4773 0.7805 0.6765 0.175 Uiso 1 1 calc GR
H58B H 0.5943 0.7535 0.7171 0.175 Uiso 1 1 calc GR
H58C H 0.4341 0.8123 0.7800 0.175 Uiso 1 1 calc GR
C57 C 0.4182(6) 0.6453(7) 0.9117(4) 0.131(3) Uani 1 1 d .
H57A H 0.3610 0.7361 0.9116 0.196 Uiso 1 1 calc GR
H57B H 0.4952 0.6381 0.9291 0.196 Uiso 1 1 calc GR
H57C H 0.3613 0.6104 0.9533 0.196 Uiso 1 1 calc GR
C59 C 0.6313(6) 0.5142(6) 0.5673(3) 0.0958(19) Uani 1 1 d .
H59A H 0.6164 0.4528 0.5356 0.144 Uiso 1 1 calc GR
H59B H 0.7311 0.4900 0.5481 0.144 Uiso 1 1 calc GR
H59C H 0.5839 0.6010 0.5550 0.144 Uiso 1 1 calc GR
H2 H 0.262(4) 0.541(3) 0.624(2) 0.046(11) Uiso 1 1 d D
H1 H 0.133(3) 0.559(3) 0.870(2) 0.062(13) Uiso 1 1 d D

loop_
_atom_site_aniso_label
_atom_site_aniso_U_11
_atom_site_aniso_U_22
_atom_site_aniso_U_33
_atom_site_aniso_U_23
_atom_site_aniso_U_13
_atom_site_aniso_U_12
Rh1 0.02963(17) 0.02942(15) 0.03627(16) 0.00450(11) -0.01469(13) -0.00971(13)
Rh2 0.03309(18) 0.03513(16) 0.03182(15) 0.00621(11) -0.01377(13) -0.01503(13)
Cl3 0.1178(13) 0.0693(8) 0.0885(9) 0.0480(7) -0.0542(9) -0.0416(9)
Cl4 0.0716(10) 0.0571(7) 0.0888(9) -0.0258(6) -0.0052(8) -0.0089(7)
F6 0.0736(19) 0.0575(14) 0.0362(12) 0.0018(10) -0.0111(12) -0.0225(14)
O1 0.0335(16) 0.0412(14) 0.0325(12) 0.0071(11) -0.0123(12) -0.0165(13)
O2 0.0376(16) 0.0398(14) 0.0324(12) 0.0062(11) -0.0150(12) -0.0160(12)
F5 0.080(2) 0.0367(14) 0.127(2) 0.0147(14) -0.047(2) -0.0065(14)
C21 0.040(2) 0.0322(18) 0.0405(19) 0.0071(15) -0.0182(18) -0.0160(17)
C26 0.049(3) 0.036(2) 0.045(2) 0.0022(17) -0.014(2) -0.019(2)
C25 0.051(3) 0.038(2) 0.063(3) -0.0067(19) -0.017(2) -0.016(2)
C24 0.059(3) 0.032(2) 0.087(3) 0.012(2) -0.037(3) -0.018(2)
C23 0.065(3) 0.041(2) 0.067(3) 0.020(2) -0.035(3) -0.027(2)
F4 0.0744(19) 0.0596(15) 0.0408(12) 0.0139(11) -0.0139(13) -0.0247(14)
C22 0.051(3) 0.043(2) 0.046(2) 0.0100(18) -0.019(2) -0.024(2)
Cl2 0.0545(8) 0.0622(7) 0.0604(7) -0.0027(5) 0.0030(6) -0.0012(6)
F3 0.0495(16) 0.0497(13) 0.0409(11) 0.0118(10) -0.0114(11) -0.0081(12)
F1 0.0581(17) 0.0551(14) 0.0409(12) 0.0102(10) -0.0199(12) -0.0128(12)
F2 0.0573(19) 0.0403(13) 0.0893(18) 0.0059(12) -0.0275(16) 0.0083(13)
C16 0.039(2) 0.037(2) 0.042(2) 0.0084(16) -0.0174(19) -0.0148(18)
C12 0.038(2) 0.037(2) 0.040(2) 0.0027(16) -0.0162(18) -0.0131(18)
C11 0.033(2) 0.0344(18) 0.0393(19) 0.0048(15) -0.0165(17) -0.0124(17)
C15 0.032(2) 0.039(2) 0.046(2) -0.0027(17) -0.0054(18) -0.0075(18)
C13 0.050(3) 0.036(2) 0.054(2) 0.0137(18) -0.030(2) -0.0178(19)
C14 0.036(2) 0.031(2) 0.064(3) 0.0010(18) -0.021(2) -0.0040(18)
Cl1 0.0873(10) 0.0543(7) 0.0731(7) 0.0280(6) -0.0456(7) -0.0166(7)
C34 0.091(4) 0.040(2) 0.080(3) 0.012(2) -0.061(3) -0.028(3)
C32 0.054(3) 0.028(2) 0.101(4) 0.019(2) -0.047(3) -0.020(2)
C31 0.068(3) 0.056(3) 0.059(3) 0.017(2) -0.020(3) -0.044(3)
C40 0.042(4) 0.064(3) 0.248(8) -0.015(4) -0.031(5) -0.022(3)
C38 0.142(7) 0.091(4) 0.094(4) -0.044(3) 0.038(4) -0.062(5)
C39 0.249(9) 0.090(4) 0.161(6) 0.047(4) -0.172(7) -0.089(5)
C33 0.070(4) 0.037(2) 0.053(3) -0.0093(19) -0.003(2) -0.025(2)
C35 0.039(3) 0.038(2) 0.104(4) -0.004(2) -0.027(3) -0.019(2)
C37 0.099(5) 0.055(3) 0.245(8) 0.058(4) -0.117(6) -0.033(3)
C36 0.190(8) 0.113(5) 0.066(3) 0.033(3) -0.030(4) -0.104(5)
C51 0.039(3) 0.073(3) 0.058(3) 0.028(2) -0.027(2) -0.029(2)
C55 0.035(3) 0.047(2) 0.067(3) 0.003(2) -0.026(2) -0.011(2)
C54 0.031(2) 0.068(3) 0.047(2) 0.012(2) -0.0119(19) -0.024(2)
C52 0.042(3) 0.089(3) 0.043(2) -0.008(2) -0.020(2) -0.025(3)
C53 0.047(3) 0.052(2) 0.088(3) 0.015(2) -0.036(3) -0.030(2)
C60 0.056(4) 0.065(3) 0.151(5) -0.033(3) -0.037(4) -0.001(3)
C56 0.085(5) 0.159(6) 0.132(5) 0.107(5) -0.075(4) -0.074(5)
C58 0.102(5) 0.074(4) 0.225(8) 0.043(4) -0.092(6) -0.060(4)
C57 0.079(5) 0.209(7) 0.074(4) -0.060(4) -0.032(4) -0.032(5)
C59 0.065(4) 0.167(6) 0.055(3) 0.032(3) -0.014(3) -0.057(4)

loop_
_atom_type_symbol
_atom_type_description
_atom_type_scat_dispersion_real
_atom_type_scat_dispersion_imag
_atom_type_scat_source
C C 0.0033 0.0016 'International Tables Vol C Tables 4.2.6.8 and 6.1.1.4'
H H 0.0000 0.0000 'International Tables Vol C Tables 4.2.6.8 and 6.1.1.4'
O O 0.0106 0.0060 'International Tables Vol C Tables 4.2.6.8 and 6.1.1.4'
F F 0.0171 0.0103 'International Tables Vol C Tables 4.2.6.8 and 6.1.1.4'
Cl Cl 0.1484 0.1585 'International Tables Vol C Tables 4.2.6.8 and 6.1.1.4'
Rh Rh -1.1178 0.9187 'International Tables Vol C Tables 4.2.6.8 and 6.1.1.4'

loop_
_exptl_crystal_face_index_h
_exptl_crystal_face_index_k
_exptl_crystal_face_index_l
_exptl_crystal_face_perp_dist
_exptl_oxdiff_crystal_face_indexfrac_h
_exptl_oxdiff_crystal_face_indexfrac_k
_exptl_oxdiff_crystal_face_indexfrac_l
_exptl_oxdiff_crystal_face_x
_exptl_oxdiff_crystal_face_y
_exptl_oxdiff_crystal_face_z
-13 -12 -12 0.0448 -13.0001 -12.0001 -11.9996 0.3436 0.8938 0.3041
13 11 13 0.0476 13.0001 11.0001 12.9997 -0.2786 -0.8835 -0.3459
1 2 -21 0.1470 1.0000 1.9998 -21.0000 -0.0196 -0.0677 1.0067
-3 -4 19 0.1561 -3.0000 -3.9998 19.0000 0.0836 0.2069 -0.9518
9 -8 8 0.0688 9.0000 -8.0001 8.0000 0.8833 -0.4416 -0.1059
-9 8 -8 0.0601 -9.0000 8.0001 -8.0000 -0.8833 0.4416 0.1059
2 15 3 0.0345 2.0001 15.0001 2.9997 -0.9605 -0.2810 -0.1740
14 1 14 0.0610 14.0000 1.0000 13.9998 0.4449 -0.8337 -0.3126
0 -14 -1 0.0567 -0.0001 -14.0001 -0.9998 0.9652 0.1525 0.1246
-11 -13 -11 0.0362 -11.0001 -13.0001 -10.9996 0.4893 0.7877 0.3131

loop_
_geom_angle_atom_site_label_1
_geom_angle_atom_site_label_2
_geom_angle_atom_site_label_3
_geom_angle
O1 Rh1 O2 76.08(9)
O1 Rh1 C34 163.68(13)
O1 Rh1 C32 100.85(12)
O1 Rh1 C31 100.65(12)
O1 Rh1 C33 130.98(15)
O1 Rh1 C35 131.43(16)
O2 Rh1 C34 113.19(17)
O2 Rh1 C32 110.91(15)
O2 Rh1 C31 148.45(15)
O2 Rh1 C33 94.89(14)
O2 Rh1 C35 151.86(15)
C11 Rh1 O1 89.54(11)
C11 Rh1 O2 94.60(12)
C11 Rh1 C34 102.59(15)
C11 Rh1 C32 154.04(16)
C11 Rh1 C31 116.87(17)
C11 Rh1 C33 139.47(16)
C11 Rh1 C35 91.77(15)
C34 Rh1 C32 63.66(14)
C34 Rh1 C31 64.22(16)
C34 Rh1 C33 38.18(17)
C34 Rh1 C35 38.74(18)
C31 Rh1 C32 38.07(16)
C31 Rh1 C33 63.14(16)
C33 Rh1 C32 37.19(15)
C35 Rh1 C32 63.51(15)
C35 Rh1 C31 37.98(16)
C35 Rh1 C33 63.57(17)
O1 Rh2 O2 76.04(9)
O1 Rh2 C51 92.20(13)
O1 Rh2 C55 112.48(13)
O1 Rh2 C54 150.02(13)
O1 Rh2 C52 107.35(14)
O1 Rh2 C53 146.71(14)
O2 Rh2 C51 124.15(13)
O2 Rh2 C55 98.24(12)
O2 Rh2 C54 102.64(12)
O2 Rh2 C52 161.56(14)
O2 Rh2 C53 136.25(14)
C21 Rh2 O1 94.62(12)
C21 Rh2 O2 89.71(11)
C21 Rh2 C51 146.08(14)
C21 Rh2 C55 152.84(16)
C21 Rh2 C54 115.36(15)
C21 Rh2 C52 107.81(16)
C21 Rh2 C53 93.52(15)
C51 Rh2 C55 36.64(15)
C54 Rh2 C51 63.29(15)
C54 Rh2 C55 37.57(15)
C54 Rh2 C53 38.07(16)
C52 Rh2 C51 38.87(16)
C52 Rh2 C55 63.53(15)
C52 Rh2 C54 65.08(15)
C52 Rh2 C53 39.68(16)
C53 Rh2 C51 64.39(15)
C53 Rh2 C55 62.97(15)
Rh1 O1 H1 109(2)
Rh2 O1 Rh1 103.94(9)
Rh2 O1 H1 111(3)
Rh1 O2 Rh2 103.58(9)
Rh1 O2 H2 112(2)
Rh2 O2 H2 107(2)
C26 C21 Rh2 124.9(3)
C26 C21 C22 113.1(3)
C22 C21 Rh2 121.9(3)
F6 C26 C21 118.6(3)
F6 C26 C25 116.3(3)
C21 C26 C25 125.1(4)
C26 C25 Cl4 121.7(3)
C24 C25 Cl4 121.0(3)
C24 C25 C26 117.4(4)
F5 C24 C25 118.7(4)
F5 C24 C23 120.0(4)
C23 C24 C25 121.2(4)
C24 C23 Cl3 119.9(3)
C24 C23 C22 117.6(4)
C22 C23 Cl3 122.5(4)
C23 C22 C21 125.7(4)
F4 C22 C21 118.7(3)
F4 C22 C23 115.7(3)
F3 C16 C11 118.4(3)
F3 C16 C15 115.6(3)
C11 C16 C15 125.9(3)
F1 C12 C11 118.4(3)
F1 C12 C13 116.5(3)
C13 C12 C11 125.1(3)
C16 C11 Rh1 121.1(2)
C16 C11 C12 112.5(3)
C12 C11 Rh1 126.0(3)
C16 C15 Cl2 121.8(3)
C14 C15 Cl2 121.2(3)
C14 C15 C16 117.0(3)
C12 C13 Cl1 121.9(3)
C14 C13 C12 118.2(3)
C14 C13 Cl1 119.9(3)
F2 C14 C15 119.1(4)
F2 C14 C13 119.8(3)
C13 C14 C15 121.1(3)
C39 C34 Rh1 126.2(3)
C33 C34 Rh1 74.0(2)
C33 C34 C39 125.3(5)
C35 C34 Rh1 71.4(2)
C35 C34 C39 126.3(5)
C35 C34 C33 108.0(4)
C31 C32 Rh1 69.0(2)
C31 C32 C37 125.0(5)
C33 C32 Rh1 71.4(2)
C33 C32 C31 107.6(4)
C33 C32 C37 127.4(5)
C37 C32 Rh1 126.5(3)
C32 C31 Rh1 72.9(2)
C32 C31 C36 125.0(5)
C35 C31 Rh1 70.6(2)
C35 C31 C32 108.5(4)
C35 C31 C36 126.5(5)
C36 C31 Rh1 124.3(3)
H40A C40 H40B 109.5
H40A C40 H40C 109.5
H40B C40 H40C 109.5
C35 C40 H40A 109.5
C35 C40 H40B 109.5
C35 C40 H40C 109.5
H38A C38 H38B 109.5
H38A C38 H38C 109.5
H38B C38 H38C 109.5
C33 C38 H38A 109.5
C33 C38 H38B 109.5
C33 C38 H38C 109.5
C34 C39 H39A 109.5
C34 C39 H39B 109.5
C34 C39 H39C 109.5
H39A C39 H39B 109.5
H39A C39 H39C 109.5
H39B C39 H39C 109.5
C34 C33 Rh1 67.8(2)
C34 C33 C38 126.5(5)
C32 C33 Rh1 71.4(2)
C32 C33 C34 108.0(4)
C32 C33 C38 125.4(5)
C38 C33 Rh1 123.0(3)
C34 C35 Rh1 69.9(3)
C34 C35 C40 125.4(5)
C31 C35 Rh1 71.4(2)
C31 C35 C34 107.8(4)
C31 C35 C40 126.7(5)
C40 C35 Rh1 126.9(3)
C32 C37 H37A 109.5
C32 C37 H37B 109.5
C32 C37 H37C 109.5
H37A C37 H37B 109.5
H37A C37 H37C 109.5
H37B C37 H37C 109.5
C31 C36 H36A 109.5
C31 C36 H36B 109.5
C31 C36 H36C 109.5
H36A C36 H36B 109.5
H36A C36 H36C 109.5
H36B C36 H36C 109.5
C55 C51 Rh2 72.1(2)
C55 C51 C52 107.7(4)
C55 C51 C56 127.4(5)
C52 C51 Rh2 67.6(2)
C52 C51 C56 124.9(4)
C56 C51 Rh2 124.0(3)
C51 C55 Rh2 71.3(2)
C51 C55 C54 109.8(3)
C51 C55 C60 126.7(4)
C54 C55 Rh2 69.0(2)
C54 C55 C60 123.6(4)
C60 C55 Rh2 126.1(3)
C55 C54 Rh2 73.5(2)
C55 C54 C59 124.4(4)
C53 C54 Rh2 71.1(2)
C53 C54 C55 108.4(3)
C53 C54 C59 126.9(4)
C59 C54 Rh2 126.2(3)
C51 C52 Rh2 73.5(2)
C51 C52 C53 106.7(3)
C51 C52 C57 126.6(5)
C53 C52 Rh2 71.4(2)
C53 C52 C57 126.1(5)
C57 C52 Rh2 126.6(3)
C54 C53 Rh2 70.9(2)
C54 C53 C52 107.2(4)
C54 C53 C58 127.2(5)
C52 C53 Rh2 68.9(2)
C52 C53 C58 125.7(5)
C58 C53 Rh2 126.7(3)
C55 C60 H60A 109.5
C55 C60 H60B 109.5
C55 C60 H60C 109.5
H60A C60 H60B 109.5
H60A C60 H60C 109.5
H60B C60 H60C 109.5
C51 C56 H56A 109.5
C51 C56 H56B 109.5
C51 C56 H56C 109.5
H56A C56 H56B 109.5
H56A C56 H56C 109.5
H56B C56 H56C 109.5
C53 C58 H58A 109.5
C53 C58 H58B 109.5
C53 C58 H58C 109.5
H58A C58 H58B 109.5
H58A C58 H58C 109.5
H58B C58 H58C 109.5
C52 C57 H57A 109.5
C52 C57 H57B 109.5
C52 C57 H57C 109.5
H57A C57 H57B 109.5
H57A C57 H57C 109.5
H57B C57 H57C 109.5
C54 C59 H59A 109.5
C54 C59 H59B 109.5
C54 C59 H59C 109.5
H59A C59 H59B 109.5
H59A C59 H59C 109.5
H59B C59 H59C 109.5

loop_
_geom_bond_atom_site_label_1
_geom_bond_atom_site_label_2
_geom_bond_distance
Rh1 O1 2.107(2)
Rh1 O2 2.107(3)
Rh1 C11 2.065(3)
Rh1 C34 2.115(4)
Rh1 C32 2.196(4)
Rh1 C31 2.146(4)
Rh1 C33 2.196(3)
Rh1 C35 2.135(4)
Rh2 O1 2.103(2)
Rh2 O2 2.113(2)
Rh2 C21 2.078(3)
Rh2 C51 2.192(4)
Rh2 C55 2.202(4)
Rh2 C54 2.144(4)
Rh2 C52 2.113(4)
Rh2 C53 2.147(4)
Cl3 C23 1.724(4)
Cl4 C25 1.724(4)
F6 C26 1.353(4)
O1 H1 0.955(18)
O2 H2 0.928(18)
F5 C24 1.350(4)
C21 C26 1.370(5)
C21 C22 1.382(5)
C26 C25 1.388(5)
C25 C24 1.378(6)
C24 C23 1.365(6)
C23 C22 1.372(5)
F4 C22 1.363(4)
Cl2 C15 1.715(4)
F3 C16 1.362(4)
F1 C12 1.363(4)
F2 C14 1.354(4)
C16 C11 1.383(5)
C16 C15 1.386(5)
C12 C11 1.384(5)
C12 C13 1.377(5)
C15 C14 1.372(5)
C13 C14 1.371(5)
C13 Cl1 1.726(4)
C34 C39 1.521(6)
C34 C33 1.412(6)
C34 C35 1.409(7)
C32 C31 1.417(6)
C32 C33 1.400(6)
C32 C37 1.511(6)
C31 C35 1.393(6)
C31 C36 1.497(6)
C40 H40A 0.9600
C40 H40B 0.9600
C40 H40C 0.9600
C40 C35 1.510(7)
C38 H38A 0.9600
C38 H38B 0.9600
C38 H38C 0.9600
C38 C33 1.509(7)
C39 H39A 0.9600
C39 H39B 0.9600
C39 H39C 0.9600
C37 H37A 0.9600
C37 H37B 0.9600
C37 H37C 0.9600
C36 H36A 0.9600
C36 H36B 0.9600
C36 H36C 0.9600
C51 C55 1.381(6)
C51 C52 1.434(6)
C51 C56 1.497(6)
C55 C54 1.401(5)
C55 C60 1.522(6)
C54 C53 1.400(6)
C54 C59 1.515(6)
C52 C53 1.446(6)
C52 C57 1.512(6)
C53 C58 1.494(6)
C60 H60A 0.9600
C60 H60B 0.9600
C60 H60C 0.9600
C56 H56A 0.9600
C56 H56B 0.9600
C56 H56C 0.9600
C58 H58A 0.9600
C58 H58B 0.9600
C58 H58C 0.9600
C57 H57A 0.9600
C57 H57B 0.9600
C57 H57C 0.9600
C59 H59A 0.9600
C59 H59B 0.9600
C59 H59C 0.9600

loop_
_geom_torsion_atom_site_label_1
_geom_torsion_atom_site_label_2
_geom_torsion_atom_site_label_3
_geom_torsion_atom_site_label_4
_geom_torsion
Rh1 C34 C33 C32 60.4(3)
Rh1 C34 C33 C38 -115.5(5)
Rh1 C34 C35 C31 -61.7(3)
Rh1 C34 C35 C40 121.6(4)
Rh1 C32 C31 C35 62.0(3)
Rh1 C32 C31 C36 -120.3(4)
Rh1 C32 C33 C34 -58.1(3)
Rh1 C32 C33 C38 117.8(4)
Rh1 C31 C35 C34 60.7(3)
Rh1 C31 C35 C40 -122.6(4)
Rh2 C21 C26 F6 -0.8(5)
Rh2 C21 C26 C25 179.7(3)
Rh2 C21 C22 C23 -179.3(3)
Rh2 C21 C22 F4 0.6(5)
Rh2 C51 C55 C54 58.4(3)
Rh2 C51 C55 C60 -121.6(4)
Rh2 C51 C52 C53 -64.1(3)
Rh2 C51 C52 C57 123.7(5)
Rh2 C55 C54 C53 62.9(3)
Rh2 C55 C54 C59 -122.9(4)
Rh2 C54 C53 C52 59.6(3)
Rh2 C54 C53 C58 -122.1(5)
Rh2 C52 C53 C54 -60.9(3)
Rh2 C52 C53 C58 120.8(5)
Cl3 C23 C22 C21 -178.7(3)
Cl3 C23 C22 F4 1.4(5)
Cl4 C25 C24 F5 -2.1(6)
Cl4 C25 C24 C23 -179.7(3)
F6 C26 C25 Cl4 -0.8(5)
F6 C26 C25 C24 179.6(4)
F5 C24 C23 Cl3 1.6(6)
F5 C24 C23 C22 -177.1(4)
C21 C26 C25 Cl4 178.7(3)
C21 C26 C25 C24 -0.9(6)
C26 C21 C22 C23 -0.8(6)
C26 C21 C22 F4 179.1(3)
C26 C25 C24 F5 177.6(4)
C26 C25 C24 C23 -0.1(6)
C25 C24 C23 Cl3 179.2(3)
C25 C24 C23 C22 0.5(6)
C24 C23 C22 C21 0.0(6)
C24 C23 C22 F4 -180.0(4)
C22 C21 C26 F6 -179.2(3)
C22 C21 C26 C25 1.3(6)
Cl2 C15 C14 F2 0.5(5)
Cl2 C15 C14 C13 -178.7(3)
F3 C16 C11 Rh1 6.8(5)
F3 C16 C11 C12 -179.6(3)
F3 C16 C15 Cl2 -1.0(5)
F3 C16 C15 C14 179.0(3)
F1 C12 C11 Rh1 -7.2(5)
F1 C12 C11 C16 179.6(3)
F1 C12 C13 C14 179.7(3)
F1 C12 C13 Cl1 0.6(5)
C16 C15 C14 F2 -179.5(3)
C16 C15 C14 C13 1.3(6)
C12 C13 C14 F2 -179.3(3)
C12 C13 C14 C15 -0.1(6)
C11 C16 C15 Cl2 177.7(3)
C11 C16 C15 C14 -2.2(6)
C11 C12 C13 C14 -0.4(6)
C11 C12 C13 Cl1 -179.5(3)
C15 C16 C11 Rh1 -171.9(3)
C15 C16 C11 C12 1.7(5)
C13 C12 C11 Rh1 172.9(3)
C13 C12 C11 C16 -0.3(5)
Cl1 C13 C14 F2 -0.1(5)
Cl1 C13 C14 C15 179.1(3)
C32 C31 C35 Rh1 -63.5(3)
C32 C31 C35 C34 -2.8(4)
C32 C31 C35 C40 173.9(4)
C31 C32 C33 Rh1 59.8(3)
C31 C32 C33 C34 1.7(4)
C31 C32 C33 C38 177.6(4)
C39 C34 C33 Rh1 123.4(5)
C39 C34 C33 C32 -176.2(4)
C39 C34 C33 C38 7.9(7)
C39 C34 C35 Rh1 -121.8(4)
C39 C34 C35 C31 176.5(4)
C39 C34 C35 C40 -0.2(7)
C33 C34 C35 Rh1 65.5(3)
C33 C34 C35 C31 3.8(4)
C33 C34 C35 C40 -172.9(4)
C33 C32 C31 Rh1 -61.3(3)
C33 C32 C31 C35 0.7(4)
C33 C32 C31 C36 178.4(4)
C35 C34 C33 Rh1 -63.8(3)
C35 C34 C33 C32 -3.4(5)
C35 C34 C33 C38 -179.2(4)
C37 C32 C31 Rh1 120.6(4)
C37 C32 C31 C35 -177.4(4)
C37 C32 C31 C36 0.3(7)
C37 C32 C33 Rh1 -122.1(4)
C37 C32 C33 C34 179.7(4)
C37 C32 C33 C38 -4.4(7)
C36 C31 C35 Rh1 118.9(4)
C36 C31 C35 C34 179.6(4)
C36 C31 C35 C40 -3.8(7)
C51 C55 C54 Rh2 -59.7(3)
C51 C55 C54 C53 3.1(5)
C51 C55 C54 C59 177.3(4)
C51 C52 C53 Rh2 65.5(3)
C51 C52 C53 C54 4.7(5)
C51 C52 C53 C58 -173.7(4)
C55 C51 C52 Rh2 61.3(3)
C55 C51 C52 C53 -2.8(5)
C55 C51 C52 C57 -175.0(4)
C55 C54 C53 Rh2 -64.4(3)
C55 C54 C53 C52 -4.8(5)
C55 C54 C53 C58 173.5(4)
C52 C51 C55 Rh2 -58.5(3)
C52 C51 C55 C54 -0.1(5)
C52 C51 C55 C60 180.0(4)
C60 C55 C54 Rh2 120.2(4)
C60 C55 C54 C53 -177.0(4)
C60 C55 C54 C59 -2.8(6)
C56 C51 C55 Rh2 119.5(4)
C56 C51 C55 C54 177.9(4)
C56 C51 C55 C60 -2.0(7)
C56 C51 C52 Rh2 -116.8(4)
C56 C51 C52 C53 179.1(4)
C56 C51 C52 C57 6.9(7)
C57 C52 C53 Rh2 -122.2(5)
C57 C52 C53 C54 176.9(4)
C57 C52 C53 C58 -1.4(7)
C59 C54 C53 Rh2 121.6(4)
C59 C54 C53 C52 -178.8(4)
C59 C54 C53 C58 -0.5(7)
